data_2022304
loop_
_publ_author_name
'Niu, Xiang-Long'
'Wei, Lin'
'Liu, Jian-Cheng'
'Jia, Wan-He'
'Ma, Jian-Ping'
'Wang, Lei'
'Wang, Jian-Cheng'
'Dong, Yu-Bin'

_publ_section_title
;
 Syntheses and structures of three macrocyclic supramolecular complexes
 and one Zn^II^-containing coordination polymer generated from a
 semi-rigid multidentate N-containing ligand
;
_journal_coeditor_code OP3008
_journal_issue 1
_journal_name_full 'Acta Crystallographica Section C'
_journal_page_first 29
_journal_page_last 39
_journal_paper_doi 10.1107/S2053229620016083
_journal_volume 77
_journal_year 2021
_chemical_formula_iupac '[Zn2 Cl4 (C12 H10 N6)2], C H Cl3'
_chemical_formula_moiety 'C24 H20 Cl4 N12 Zn2, C H Cl3'
_chemical_formula_sum 'C50 H42 Cl14 N24 Zn4'
_chemical_formula_weight 1736.85
_chemical_name_systematic
'Bis(\m-4-{2-[(pyridin-3-yl)methyl]-2<i>H</i>-tetrazol-5-yl}pyridine)bis[dichloridozinc(II)] chloroform monosolvate'
_space_group_crystal_system monoclinic
_space_group_IT_number 14
_space_group_name_Hall '-P 2yn'
_space_group_name_H-M_alt 'P 1 21/n 1'
_atom_sites_solution_hydrogens geom
_audit_creation_method SHELXL-2018/1
_cell_angle_alpha 90
_cell_angle_beta 105.834(9)
_cell_angle_gamma 90
_cell_formula_units_Z 2
_cell_length_a 13.414(9)
_cell_length_b 18.504(12)
_cell_length_c 14.674(10)
_cell_measurement_reflns_used 6740
_cell_measurement_temperature 298(2)
_cell_measurement_theta_max 25.954
_cell_measurement_theta_min 2.86
_cell_volume 3504(4)
_computing_cell_refinement
;
APEX2 (Bruker, 2012)
;
_computing_data_collection
;
APEX2 (Bruker, 2012)
;
_computing_data_reduction
;
SAINT (Bruker, 2012)
;
_computing_publication_material
;
SHELXL2018 (Sheldrick, 2015b)
;
_computing_structure_refinement
;
SHELXL2018 (Sheldrick, 2015b)
;
_computing_structure_solution
;
SHELXT (Sheldrick, 2015a)
;
_diffrn_ambient_temperature 298(2)
_diffrn_measured_fraction_theta_full 0.991
_diffrn_measured_fraction_theta_max 0.988
_diffrn_measurement_device_type 'Bruker APEXII CCD area detector'
_diffrn_measurement_method 'phi and omega scans'
_diffrn_radiation_type MoK\a
_diffrn_radiation_wavelength 0.71073
_diffrn_reflns_av_R_equivalents 0.0275
_diffrn_reflns_av_unetI/netI 0.0400
_diffrn_reflns_limit_h_max 13
_diffrn_reflns_limit_h_min -16
_diffrn_reflns_limit_k_max 18
_diffrn_reflns_limit_k_min -22
_diffrn_reflns_limit_l_max 17
_diffrn_reflns_limit_l_min -18
_diffrn_reflns_number 15365
_diffrn_reflns_theta_full 25.242
_diffrn_reflns_theta_max 25.999
_diffrn_reflns_theta_min 1.814
_exptl_absorpt_coefficient_mu 1.941
_exptl_absorpt_correction_T_max 0.4958
_exptl_absorpt_correction_T_min 0.4751
_exptl_absorpt_correction_type multi-scan
_exptl_absorpt_process_details
;
(SADABS; Bruker, 2012)
;
_exptl_crystal_colour colorless
_exptl_crystal_density_diffrn 1.646
_exptl_crystal_density_method 'not measured'
_exptl_crystal_description block
_exptl_crystal_F_000 1736
_exptl_crystal_size_max 0.450
_exptl_crystal_size_mid 0.430
_exptl_crystal_size_min 0.420
_refine_diff_density_max 0.630
_refine_diff_density_min -0.424
_refine_ls_extinction_method none
_refine_ls_goodness_of_fit_ref 0.959
_refine_ls_hydrogen_treatment constr
_refine_ls_matrix_type full
_refine_ls_number_parameters 428
_refine_ls_number_reflns 6801
_refine_ls_number_restraints 48
_refine_ls_restrained_S_all 0.975
_refine_ls_R_factor_all 0.0586
_refine_ls_R_factor_gt 0.0378
_refine_ls_shift/su_max 0.001
_refine_ls_shift/su_mean 0.000
_refine_ls_structure_factor_coef Fsqd
_refine_ls_weighting_details 'w=1/[\s^2^(Fo^2^)+(0.0522P)^2^] where P=(Fo^2^+2Fc^2^)/3'
_refine_ls_weighting_scheme calc
_refine_ls_wR_factor_gt 0.0900
_refine_ls_wR_factor_ref 0.0953
_reflns_number_gt 4796
_reflns_number_total 6801
_reflns_threshold_expression 'I > 2\s(I)'
_cod_data_source_file op3008sup1.cif
_cod_data_source_block II
_cod_original_sg_symbol_H-M 'P 21/n'
_cod_database_code 2022304
_shelx_space_group_comment
;
The symmetry employed for this shelxl refinement is uniquely defined
by the following loop, which should always be used as a source of
symmetry information in preference to the above space-group names.
They are only intended as comments.
;
_shelx_estimated_absorpt_t_min 0.475
_shelx_estimated_absorpt_t_max 0.496

loop_
_space_group_symop_operation_xyz
'x, y, z'
'-x+1/2, y+1/2, -z+1/2'
'-x, -y, -z'
'x-1/2, -y-1/2, z-1/2'

loop_
_atom_site_type_symbol
_atom_site_label
_atom_site_fract_x
_atom_site_fract_y
_atom_site_fract_z
_atom_site_U_iso_or_equiv
_atom_site_adp_type
_atom_site_calc_flag
_atom_site_occupancy
_atom_site_disorder_assembly
_atom_site_disorder_group
Zn Zn1 0.76458(3) 0.14536(2) 0.40041(2) 0.04483(11) Uani d 1 . .
Zn Zn2 -0.04809(3) -0.06927(2) 0.18912(2) 0.04574(12) Uani d 1 . .
Cl Cl1 0.83857(7) 0.05257(5) 0.48696(6) 0.0629(2) Uani d 1 . .
Cl Cl2 0.83982(7) 0.25138(5) 0.41435(7) 0.0695(3) Uani d 1 . .
Cl Cl3 -0.09499(7) -0.13615(5) 0.29445(6) 0.0624(2) Uani d 1 . .
Cl Cl4 -0.13486(8) -0.07204(5) 0.03727(6) 0.0653(3) Uani d 1 . .
Cl Cl5 0.39421(12) 0.07288(7) 0.15768(13) 0.1052(5) Uani d 0.9092(16) A 1
Cl Cl6 0.42649(12) 0.22301(8) 0.18609(11) 0.1121(5) Uani d 0.9092(16) A 1
Cl Cl7 0.23907(13) 0.16158(14) 0.20585(13) 0.1507(9) Uani d 0.9092(16) A 1
Cl Cl5' 0.2447(10) 0.0856(7) 0.2431(11) 0.1052(5) Uani d 0.0908(16) A 2
Cl Cl6' 0.3252(13) 0.2206(6) 0.2014(11) 0.1121(5) Uani d 0.0908(16) A 2
Cl Cl7' 0.4348(13) 0.0913(11) 0.2037(15) 0.1507(9) Uani d 0.0908(16) A 2
N N1 0.4692(2) -0.09165(13) 0.15673(17) 0.0453(6) Uani d 1 . .
N N2 0.56888(19) -0.10271(13) 0.19884(17) 0.0442(6) Uani d 1 . .
N N3 0.5871(2) -0.12909(17) 0.2849(2) 0.0659(8) Uani d 1 . .
N N4 0.4954(2) -0.13626(18) 0.3009(2) 0.0689(9) Uani d 1 . .
N N5 0.71654(19) 0.10477(13) 0.26477(16) 0.0448(6) Uani d 1 . .
N N6 0.1052(2) -0.08985(14) 0.19876(17) 0.0455(6) Uani d 1 . .
N N7 0.2569(2) 0.13377(13) 0.45862(18) 0.0481(6) Uani d 1 . .
N N8 0.17711(19) 0.16731(14) 0.47548(17) 0.0459(6) Uani d 1 . .
N N9 0.1951(2) 0.23542(15) 0.4981(2) 0.0657(8) Uani d 1 . .
N N10 0.2912(2) 0.24820(16) 0.4960(2) 0.0662(8) Uani d 1 . .
N N11 -0.03741(19) 0.03711(13) 0.23140(16) 0.0444(6) Uani d 1 . .
N N12 0.6238(2) 0.15958(14) 0.42838(18) 0.0479(6) Uani d 1 . .
C C1 0.4257(2) -0.11253(16) 0.2232(2) 0.0434(7) Uani d 1 . .
C C2 0.6515(2) -0.07982(16) 0.1572(2) 0.0471(8) Uani d 1 . .
H H2A 0.634095 -0.093967 0.091031 0.057 Uiso calc 1 . .
H H2B 0.715907 -0.103375 0.189841 0.057 Uiso calc 1 . .
C C3 0.7071(2) 0.03275(16) 0.2518(2) 0.0430(7) Uani d 1 . .
H H3 0.730507 0.002834 0.304227 0.052 Uiso calc 1 . .
C C4 0.6649(2) 0.00128(16) 0.1652(2) 0.0416(7) Uani d 1 . .
C C5 0.6327(3) 0.04588(19) 0.0882(2) 0.0541(8) Uani d 1 . .
H H5 0.604211 0.026278 0.028358 0.065 Uiso calc 1 . .
C C6 0.6423(3) 0.1194(2) 0.0992(2) 0.0605(9) Uani d 1 . .
H H6 0.621160 0.149953 0.047125 0.073 Uiso calc 1 . .
C C7 0.6838(3) 0.14733(17) 0.1883(2) 0.0535(8) Uani d 1 . .
H H7 0.689360 0.197199 0.195875 0.064 Uiso calc 1 . .
C C8 0.1715(3) -0.1104(2) 0.2802(2) 0.0599(9) Uani d 1 . .
H H8 0.146138 -0.119355 0.332127 0.072 Uiso calc 1 . .
C C9 0.2755(3) -0.1189(2) 0.2902(2) 0.0596(9) Uani d 1 . .
H H9 0.319710 -0.132545 0.348233 0.072 Uiso calc 1 . .
C C10 0.3141(2) -0.10707(16) 0.2135(2) 0.0438(7) Uani d 1 . .
C C11 0.2454(3) -0.0865(2) 0.1298(2) 0.0581(9) Uani d 1 . .
H H11 0.268307 -0.078334 0.076307 0.070 Uiso calc 1 . .
C C12 0.1436(3) -0.07826(19) 0.1257(2) 0.0575(9) Uani d 1 . .
H H12 0.098369 -0.063702 0.068599 0.069 Uiso calc 1 . .
C C13 0.3270(2) 0.18549(17) 0.4721(2) 0.0442(7) Uani d 1 . .
C C14 0.0752(2) 0.13415(17) 0.4613(2) 0.0469(8) Uani d 1 . .
H H14A 0.031076 0.165753 0.486070 0.056 Uiso calc 1 . .
H H14B 0.082115 0.088720 0.495464 0.056 Uiso calc 1 . .
C C15 0.0049(2) 0.05221(16) 0.3236(2) 0.0421(7) Uani d 1 . .
H H15 0.020355 0.014009 0.366299 0.050 Uiso calc 1 . .
C C16 0.0265(2) 0.12095(16) 0.3576(2) 0.0411(7) Uani d 1 . .
C C17 0.0018(3) 0.17749(18) 0.2936(2) 0.0550(8) Uani d 1 . .
H H17 0.015166 0.224915 0.314294 0.066 Uiso calc 1 . .
C C18 -0.0428(3) 0.16316(19) 0.1990(2) 0.0623(10) Uani d 1 . .
H H18 -0.060116 0.200606 0.155262 0.075 Uiso calc 1 . .
C C19 -0.0612(3) 0.0927(2) 0.1707(2) 0.0560(9) Uani d 1 . .
H H19 -0.091406 0.083075 0.106920 0.067 Uiso calc 1 . .
C C20 0.5891(3) 0.22412(18) 0.4433(2) 0.0543(8) Uani d 1 . .
H H20 0.631022 0.264065 0.442610 0.065 Uiso calc 1 . .
C C21 0.4937(3) 0.23511(17) 0.4597(2) 0.0549(9) Uani d 1 . .
H H21 0.472561 0.281378 0.470815 0.066 Uiso calc 1 . .
C C22 0.4303(2) 0.17673(17) 0.4595(2) 0.0458(7) Uani d 1 . .
C C23 0.4666(3) 0.10914(19) 0.4444(3) 0.0634(10) Uani d 1 . .
H H23 0.426157 0.068333 0.444446 0.076 Uiso calc 1 . .
C C24 0.5627(3) 0.10267(19) 0.4293(3) 0.0647(10) Uani d 1 . .
H H24 0.586271 0.056877 0.419261 0.078 Uiso calc 1 . .
C C25 0.3329(3) 0.1567(2) 0.1465(3) 0.0812(14) Uani d 0.9092(16) A 1
H H25 0.299781 0.165188 0.079074 0.097 Uiso calc 0.9092(16) A 1
C C25' 0.3132(15) 0.1296(8) 0.1760(17) 0.0812(14) Uani d 0.0908(16) A 2
H H25' 0.278858 0.122654 0.108546 0.097 Uiso calc 0.0908(16) A 2

loop_
_atom_site_aniso_label
_atom_site_aniso_U_11
_atom_site_aniso_U_22
_atom_site_aniso_U_33
_atom_site_aniso_U_12
_atom_site_aniso_U_13
_atom_site_aniso_U_23
Zn1 0.0427(2) 0.0410(2) 0.0494(2) 0.00221(16) 0.01019(16) -0.00008(15)
Zn2 0.0410(2) 0.0521(2) 0.0431(2) -0.00295(17) 0.00976(16) -0.00350(15)
Cl1 0.0735(6) 0.0551(5) 0.0528(5) 0.0150(4) 0.0049(4) 0.0087(4)
Cl2 0.0627(6) 0.0434(5) 0.1057(7) -0.0055(4) 0.0286(5) -0.0042(5)
Cl3 0.0517(5) 0.0778(6) 0.0581(5) -0.0018(4) 0.0158(4) 0.0159(4)
Cl4 0.0693(6) 0.0727(6) 0.0442(4) -0.0110(5) -0.0008(4) -0.0025(4)
Cl5 0.0929(10) 0.0717(9) 0.1375(13) 0.0035(7) 0.0086(9) -0.0045(8)
Cl6 0.1087(12) 0.0798(9) 0.1341(12) -0.0089(8) 0.0099(10) -0.0238(8)
Cl7 0.0956(12) 0.240(3) 0.1264(13) -0.0155(13) 0.0464(10) -0.0610(14)
Cl5' 0.0929(10) 0.0717(9) 0.1375(13) 0.0035(7) 0.0086(9) -0.0045(8)
Cl6' 0.1087(12) 0.0798(9) 0.1341(12) -0.0089(8) 0.0099(10) -0.0238(8)
Cl7' 0.0956(12) 0.240(3) 0.1264(13) -0.0155(13) 0.0464(10) -0.0610(14)
N1 0.0378(15) 0.0469(15) 0.0500(14) 0.0001(12) 0.0098(12) 0.0000(12)
N2 0.0391(16) 0.0409(15) 0.0526(15) -0.0011(12) 0.0124(12) 0.0000(12)
N3 0.0512(19) 0.085(2) 0.0589(18) 0.0051(16) 0.0107(15) 0.0219(16)
N4 0.0527(19) 0.096(3) 0.0582(18) 0.0041(17) 0.0162(15) 0.0258(16)
N5 0.0441(16) 0.0409(15) 0.0472(14) -0.0021(12) 0.0087(12) 0.0013(11)
N6 0.0428(15) 0.0505(16) 0.0438(14) -0.0024(12) 0.0126(12) -0.0001(11)
N7 0.0433(16) 0.0451(16) 0.0570(16) 0.0028(13) 0.0155(13) -0.0073(12)
N8 0.0409(16) 0.0470(16) 0.0496(14) 0.0002(12) 0.0120(12) -0.0099(12)
N9 0.053(2) 0.0492(18) 0.099(2) -0.0051(14) 0.0266(17) -0.0278(16)
N10 0.052(2) 0.0544(19) 0.095(2) -0.0074(15) 0.0241(17) -0.0252(16)
N11 0.0431(15) 0.0484(16) 0.0399(13) 0.0016(12) 0.0083(12) 0.0002(11)
N12 0.0425(16) 0.0416(16) 0.0591(16) 0.0001(12) 0.0130(13) -0.0011(12)
C1 0.0418(19) 0.0462(18) 0.0423(16) -0.0023(15) 0.0116(15) 0.0026(13)
C2 0.0403(18) 0.0466(19) 0.0565(18) 0.0011(14) 0.0168(15) -0.0060(14)
C3 0.0410(18) 0.0436(18) 0.0439(16) 0.0019(14) 0.0107(14) 0.0047(13)
C4 0.0336(16) 0.0466(18) 0.0474(17) -0.0013(14) 0.0159(14) -0.0005(14)
C5 0.056(2) 0.062(2) 0.0436(17) -0.0111(17) 0.0118(16) 0.0031(15)
C6 0.067(2) 0.059(2) 0.0495(19) -0.0115(19) 0.0058(17) 0.0189(16)
C7 0.055(2) 0.0432(19) 0.061(2) -0.0045(16) 0.0142(17) 0.0085(16)
C8 0.055(2) 0.078(3) 0.052(2) -0.0001(19) 0.0231(18) 0.0074(18)
C9 0.048(2) 0.081(3) 0.0477(18) 0.0017(19) 0.0100(16) 0.0126(17)
C10 0.0429(19) 0.0402(17) 0.0497(18) -0.0065(14) 0.0149(15) -0.0011(14)
C11 0.044(2) 0.088(3) 0.0456(18) -0.0029(18) 0.0178(16) 0.0051(17)
C12 0.047(2) 0.082(3) 0.0430(18) -0.0033(18) 0.0112(16) 0.0052(16)
C13 0.0412(18) 0.0426(18) 0.0474(17) -0.0009(15) 0.0097(14) -0.0070(13)
C14 0.0428(19) 0.051(2) 0.0475(17) -0.0006(15) 0.0127(15) -0.0047(14)
C15 0.0391(17) 0.0457(18) 0.0405(16) 0.0030(14) 0.0094(13) 0.0043(13)
C16 0.0349(17) 0.0430(18) 0.0464(17) 0.0026(14) 0.0125(14) -0.0024(13)
C17 0.061(2) 0.0453(19) 0.059(2) 0.0019(17) 0.0161(17) 0.0025(15)
C18 0.075(3) 0.056(2) 0.052(2) 0.0085(19) 0.0107(18) 0.0163(16)
C19 0.057(2) 0.065(2) 0.0429(18) 0.0041(17) 0.0072(16) 0.0055(16)
C20 0.046(2) 0.048(2) 0.069(2) -0.0047(16) 0.0160(17) -0.0013(16)
C21 0.058(2) 0.0398(19) 0.067(2) 0.0040(16) 0.0171(18) -0.0080(15)
C22 0.046(2) 0.0456(18) 0.0441(16) -0.0006(15) 0.0094(15) -0.0044(13)
C23 0.055(2) 0.045(2) 0.095(3) -0.0063(17) 0.029(2) -0.0046(18)
C24 0.058(2) 0.043(2) 0.098(3) 0.0040(18) 0.031(2) -0.0043(19)
C25 0.077(3) 0.089(4) 0.070(3) 0.005(3) 0.005(2) -0.015(2)
C25' 0.077(3) 0.089(4) 0.070(3) 0.005(3) 0.005(2) -0.015(2)

loop_
_atom_type_symbol
_atom_type_description
_atom_type_scat_dispersion_real
_atom_type_scat_dispersion_imag
_atom_type_scat_source
C C 0.0033 0.0016 'International Tables Vol C Tables 4.2.6.8 and 6.1.1.4'
H H 0.0000 0.0000 'International Tables Vol C Tables 4.2.6.8 and 6.1.1.4'
N N 0.0061 0.0033 'International Tables Vol C Tables 4.2.6.8 and 6.1.1.4'
Cl Cl 0.1484 0.1585 'International Tables Vol C Tables 4.2.6.8 and 6.1.1.4'
Zn Zn 0.2839 1.4301 'International Tables Vol C Tables 4.2.6.8 and 6.1.1.4'

loop_
_geom_angle_atom_site_label_1
_geom_angle_atom_site_label_2
_geom_angle_atom_site_label_3
_geom_angle_site_symmetry_1
_geom_angle_site_symmetry_3
_geom_angle
_geom_angle_publ_flag
N12 Zn1 N5 . . 100.22(10) ?
N12 Zn1 Cl2 . . 106.95(8) ?
N5 Zn1 Cl2 . . 115.57(8) ?
N12 Zn1 Cl1 . . 106.17(8) ?
N5 Zn1 Cl1 . . 104.23(8) ?
Cl2 Zn1 Cl1 . . 121.36(5) ?
N11 Zn2 N6 . . 99.80(10) ?
N11 Zn2 Cl3 . . 109.63(8) ?
N6 Zn2 Cl3 . . 108.63(8) ?
N11 Zn2 Cl4 . . 107.44(7) ?
N6 Zn2 Cl4 . . 107.80(8) ?
Cl3 Zn2 Cl4 . . 121.39(5) ?
C1 N1 N2 . . 101.7(2) ?
N3 N2 N1 . . 113.9(3) ?
N3 N2 C2 . . 123.0(3) ?
N1 N2 C2 . . 122.8(3) ?
N2 N3 N4 . . 105.7(3) ?
N3 N4 C1 . . 106.6(3) ?
C7 N5 C3 . . 117.7(3) ?
C7 N5 Zn1 . . 122.6(2) ?
C3 N5 Zn1 . . 119.33(19) ?
C12 N6 C8 . . 117.3(3) ?
C12 N6 Zn2 . . 121.0(2) ?
C8 N6 Zn2 . . 121.5(2) ?
N8 N7 C13 . . 102.3(3) ?
N9 N8 N7 . . 113.4(3) ?
N9 N8 C14 . . 122.8(3) ?
N7 N8 C14 . . 123.5(3) ?
N8 N9 N10 . . 106.3(3) ?
N9 N10 C13 . . 105.9(3) ?
C19 N11 C15 . . 117.8(3) ?
C19 N11 Zn2 . . 123.3(2) ?
C15 N11 Zn2 . . 118.52(19) ?
C20 N12 C24 . . 117.8(3) ?
C20 N12 Zn1 . . 122.2(2) ?
C24 N12 Zn1 . . 120.0(2) ?
N1 C1 N4 . . 112.2(3) ?
N1 C1 C10 . . 123.5(3) ?
N4 C1 C10 . . 124.3(3) ?
N2 C2 C4 . . 110.0(2) ?
N2 C2 H2A . . 109.7 ?
C4 C2 H2A . . 109.7 ?
N2 C2 H2B . . 109.7 ?
C4 C2 H2B . . 109.7 ?
H2A C2 H2B . . 108.2 ?
N5 C3 C4 . . 123.3(3) ?
N5 C3 H3 . . 118.3 ?
C4 C3 H3 . . 118.3 ?
C5 C4 C3 . . 117.8(3) ?
C5 C4 C2 . . 122.0(3) ?
C3 C4 C2 . . 120.2(3) ?
C4 C5 C6 . . 120.1(3) ?
C4 C5 H5 . . 119.9 ?
C6 C5 H5 . . 119.9 ?
C5 C6 C7 . . 119.0(3) ?
C5 C6 H6 . . 120.5 ?
C7 C6 H6 . . 120.5 ?
N5 C7 C6 . . 122.0(3) ?
N5 C7 H7 . . 119.0 ?
C6 C7 H7 . . 119.0 ?
N6 C8 C9 . . 122.5(3) ?
N6 C8 H8 . . 118.7 ?
C9 C8 H8 . . 118.7 ?
C8 C9 C10 . . 119.5(3) ?
C8 C9 H9 . . 120.3 ?
C10 C9 H9 . . 120.3 ?
C11 C10 C9 . . 117.7(3) ?
C11 C10 C1 . . 121.6(3) ?
C9 C10 C1 . . 120.7(3) ?
C12 C11 C10 . . 119.5(3) ?
C12 C11 H11 . . 120.3 ?
C10 C11 H11 . . 120.3 ?
N6 C12 C11 . . 123.5(3) ?
N6 C12 H12 . . 118.2 ?
C11 C12 H12 . . 118.2 ?
N7 C13 N10 . . 112.1(3) ?
N7 C13 C22 . . 124.4(3) ?
N10 C13 C22 . . 123.5(3) ?
N8 C14 C16 . . 110.1(2) ?
N8 C14 H14A . . 109.6 ?
C16 C14 H14A . . 109.6 ?
N8 C14 H14B . . 109.6 ?
C16 C14 H14B . . 109.6 ?
H14A C14 H14B . . 108.2 ?
N11 C15 C16 . . 123.3(3) ?
N11 C15 H15 . . 118.4 ?
C16 C15 H15 . . 118.4 ?
C15 C16 C17 . . 117.9(3) ?
C15 C16 C14 . . 120.7(3) ?
C17 C16 C14 . . 121.4(3) ?
C18 C17 C16 . . 119.7(3) ?
C18 C17 H17 . . 120.2 ?
C16 C17 H17 . . 120.2 ?
C19 C18 C17 . . 118.8(3) ?
C19 C18 H18 . . 120.6 ?
C17 C18 H18 . . 120.6 ?
N11 C19 C18 . . 122.6(3) ?
N11 C19 H19 . . 118.7 ?
C18 C19 H19 . . 118.7 ?
N12 C20 C21 . . 123.1(3) ?
N12 C20 H20 . . 118.4 ?
C21 C20 H20 . . 118.4 ?
C22 C21 C20 . . 119.1(3) ?
C22 C21 H21 . . 120.5 ?
C20 C21 H21 . . 120.5 ?
C21 C22 C23 . . 117.9(3) ?
C21 C22 C13 . . 121.4(3) ?
C23 C22 C13 . . 120.7(3) ?
C24 C23 C22 . . 119.5(3) ?
C24 C23 H23 . . 120.2 ?
C22 C23 H23 . . 120.2 ?
N12 C24 C23 . . 122.6(3) ?
N12 C24 H24 . . 118.7 ?
C23 C24 H24 . . 118.7 ?
Cl7 C25 Cl6 . . 110.8(2) ?
Cl7 C25 Cl5 . . 113.1(3) ?
Cl6 C25 Cl5 . . 108.5(2) ?
Cl7 C25 H25 . . 108.1 ?
Cl6 C25 H25 . . 108.1 ?
Cl5 C25 H25 . . 108.1 ?
Cl6' C25' Cl7' . . 109.0(11) ?
Cl6' C25' Cl5' . . 111.8(11) ?
Cl7' C25' Cl5' . . 106.8(11) ?
Cl6' C25' H25' . . 109.7 ?
Cl7' C25' H25' . . 109.7 ?
Cl5' C25' H25' . . 109.7 ?

loop_
_geom_bond_atom_site_label_1
_geom_bond_atom_site_label_2
_geom_bond_site_symmetry_2
_geom_bond_distance
_geom_bond_publ_flag
Zn1 N12 . 2.056(3) ?
Zn1 N5 . 2.059(3) ?
Zn1 Cl2 . 2.1902(15) ?
Zn1 Cl1 . 2.2041(13) ?
Zn2 N11 . 2.057(3) ?
Zn2 N6 . 2.058(3) ?
Zn2 Cl3 . 2.2016(13) ?
Zn2 Cl4 . 2.2152(15) ?
Cl5 C25 . 1.742(4) ?
Cl6 C25 . 1.739(4) ?
Cl7 C25 . 1.717(5) ?
Cl5' C25' . 1.724(10) ?
Cl6' C25' . 1.722(10) ?
Cl7' C25' . 1.723(10) ?
N1 C1 . 1.324(4) ?
N1 N2 . 1.327(3) ?
N2 N3 . 1.314(4) ?
N2 C2 . 1.467(4) ?
N3 N4 . 1.320(4) ?
N4 C1 . 1.336(4) ?
N5 C7 . 1.343(4) ?
N5 C3 . 1.347(4) ?
N6 C12 . 1.327(4) ?
N6 C8 . 1.336(4) ?
N7 N8 . 1.317(3) ?
N7 C13 . 1.318(4) ?
N8 N9 . 1.309(4) ?
N8 C14 . 1.461(4) ?
N9 N10 . 1.318(4) ?
N10 C13 . 1.339(4) ?
N11 C19 . 1.341(4) ?
N11 C15 . 1.346(4) ?
N12 C20 . 1.321(4) ?
N12 C24 . 1.337(4) ?
C1 C10 . 1.468(4) ?
C2 C4 . 1.512(4) ?
C2 H2A . 0.9700 ?
C2 H2B . 0.9700 ?
C3 C4 . 1.372(4) ?
C3 H3 . 0.9300 ?
C4 C5 . 1.370(4) ?
C5 C6 . 1.373(5) ?
C5 H5 . 0.9300 ?
C6 C7 . 1.374(5) ?
C6 H6 . 0.9300 ?
C7 H7 . 0.9300 ?
C8 C9 . 1.372(5) ?
C8 H8 . 0.9300 ?
C9 C10 . 1.378(4) ?
C9 H9 . 0.9300 ?
C10 C11 . 1.373(4) ?
C11 C12 . 1.359(5) ?
C11 H11 . 0.9300 ?
C12 H12 . 0.9300 ?
C13 C22 . 1.457(4) ?
C14 C16 . 1.504(4) ?
C14 H14A . 0.9700 ?
C14 H14B . 0.9700 ?
C15 C16 . 1.368(4) ?
C15 H15 . 0.9300 ?
C16 C17 . 1.384(4) ?
C17 C18 . 1.379(5) ?
C17 H17 . 0.9300 ?
C18 C19 . 1.370(5) ?
C18 H18 . 0.9300 ?
C19 H19 . 0.9300 ?
C20 C21 . 1.382(5) ?
C20 H20 . 0.9300 ?
C21 C22 . 1.374(4) ?
C21 H21 . 0.9300 ?
C22 C23 . 1.382(5) ?
C23 C24 . 1.371(5) ?
C23 H23 . 0.9300 ?
C24 H24 . 0.9300 ?
C25 H25 . 0.9800 ?
C25' H25' . 0.9800 ?

loop_
_geom_hbond_atom_site_label_D
_geom_hbond_atom_site_label_H
_geom_hbond_atom_site_label_A
_geom_hbond_site_symmetry_A
_geom_hbond_distance_DH
_geom_hbond_distance_HA
_geom_hbond_distance_DA
_geom_hbond_angle_DHA
_geom_hbond_publ_flag
C2 H2A Cl2^i^ 2_655 0.97 2.89 3.307(4) 107 yes
C14 H14B Cl1^ii^ 3_656 0.97 2.81 3.657(4) 147 yes

loop_
_geom_torsion_atom_site_label_1
_geom_torsion_atom_site_label_2
_geom_torsion_atom_site_label_3
_geom_torsion_atom_site_label_4
_geom_torsion_site_symmetry_1
_geom_torsion_site_symmetry_2
_geom_torsion_site_symmetry_3
_geom_torsion_site_symmetry_4
_geom_torsion
_geom_torsion_publ_flag
C1 N1 N2 N3 . . . . 0.5(3) ?
C1 N1 N2 C2 . . . . -172.9(3) ?
N1 N2 N3 N4 . . . . 0.3(4) ?
C2 N2 N3 N4 . . . . 173.6(3) ?
N2 N3 N4 C1 . . . . -0.9(4) ?
C13 N7 N8 N9 . . . . 0.0(3) ?
C13 N7 N8 C14 . . . . 174.2(3) ?
N7 N8 N9 N10 . . . . 0.2(4) ?
C14 N8 N9 N10 . . . . -174.1(3) ?
N8 N9 N10 C13 . . . . -0.3(4) ?
N2 N1 C1 N4 . . . . -1.1(3) ?
N2 N1 C1 C10 . . . . 176.4(3) ?
N3 N4 C1 N1 . . . . 1.3(4) ?
N3 N4 C1 C10 . . . . -176.2(3) ?
N3 N2 C2 C4 . . . . -98.8(3) ?
N1 N2 C2 C4 . . . . 74.0(3) ?
C7 N5 C3 C4 . . . . -0.9(5) ?
Zn1 N5 C3 C4 . . . . 172.5(2) ?
N5 C3 C4 C5 . . . . 1.3(5) ?
N5 C3 C4 C2 . . . . -176.6(3) ?
N2 C2 C4 C5 . . . . -107.0(3) ?
N2 C2 C4 C3 . . . . 70.8(4) ?
C3 C4 C5 C6 . . . . -0.6(5) ?
C2 C4 C5 C6 . . . . 177.3(3) ?
C4 C5 C6 C7 . . . . -0.5(5) ?
C3 N5 C7 C6 . . . . -0.3(5) ?
Zn1 N5 C7 C6 . . . . -173.4(3) ?
C5 C6 C7 N5 . . . . 1.0(5) ?
C12 N6 C8 C9 . . . . 0.7(5) ?
Zn2 N6 C8 C9 . . . . -174.7(3) ?
N6 C8 C9 C10 . . . . -1.1(6) ?
C8 C9 C10 C11 . . . . 0.5(5) ?
C8 C9 C10 C1 . . . . 177.2(3) ?
N1 C1 C10 C11 . . . . 6.9(5) ?
N4 C1 C10 C11 . . . . -175.9(3) ?
N1 C1 C10 C9 . . . . -169.7(3) ?
N4 C1 C10 C9 . . . . 7.5(5) ?
C9 C10 C11 C12 . . . . 0.4(5) ?
C1 C10 C11 C12 . . . . -176.3(3) ?
C8 N6 C12 C11 . . . . 0.3(5) ?
Zn2 N6 C12 C11 . . . . 175.7(3) ?
C10 C11 C12 N6 . . . . -0.8(6) ?
N8 N7 C13 N10 . . . . -0.2(3) ?
N8 N7 C13 C22 . . . . -178.2(3) ?
N9 N10 C13 N7 . . . . 0.3(4) ?
N9 N10 C13 C22 . . . . 178.3(3) ?
N9 N8 C14 C16 . . . . 106.6(3) ?
N7 N8 C14 C16 . . . . -67.0(4) ?
C19 N11 C15 C16 . . . . -1.3(5) ?
Zn2 N11 C15 C16 . . . . 172.4(2) ?
N11 C15 C16 C17 . . . . 1.0(5) ?
N11 C15 C16 C14 . . . . -179.2(3) ?
N8 C14 C16 C15 . . . . 116.7(3) ?
N8 C14 C16 C17 . . . . -63.5(4) ?
C15 C16 C17 C18 . . . . -0.2(5) ?
C14 C16 C17 C18 . . . . -180.0(3) ?
C16 C17 C18 C19 . . . . -0.3(5) ?
C15 N11 C19 C18 . . . . 0.8(5) ?
Zn2 N11 C19 C18 . . . . -172.5(3) ?
C17 C18 C19 N11 . . . . -0.1(6) ?
C24 N12 C20 C21 . . . . 0.2(5) ?
Zn1 N12 C20 C21 . . . . 178.3(2) ?
N12 C20 C21 C22 . . . . -1.0(5) ?
C20 C21 C22 C23 . . . . 1.2(5) ?
C20 C21 C22 C13 . . . . -177.1(3) ?
N7 C13 C22 C21 . . . . 169.4(3) ?
N10 C13 C22 C21 . . . . -8.4(5) ?
N7 C13 C22 C23 . . . . -8.9(5) ?
N10 C13 C22 C23 . . . . 173.3(3) ?
C21 C22 C23 C24 . . . . -0.7(5) ?
C13 C22 C23 C24 . . . . 177.6(3) ?
C20 N12 C24 C23 . . . . 0.4(5) ?
Zn1 N12 C24 C23 . . . . -177.8(3) ?
C22 C23 C24 N12 . . . . -0.1(6) ?

_cod_database_fobs_code 2022304
